data_7035607
loop_
_publ_author_name
'Koch, Felix'
'Schubert, Hartmut'
'Sirsch, Peter'
'Berkefeld, Andreas'

_publ_section_title
;
 Binuclear complexes of Ni(i) from 4-terphenyldithiophenol.
;
_journal_issue 29
_journal_name_full 'Dalton transactions (Cambridge, England : 2003)'
_journal_page_first 13315
_journal_page_last 13324
_journal_paper_doi 10.1039/c5dt01178g
_journal_volume 44
_journal_year 2015
_chemical_formula_sum 'C80 H114 Ni2 P2 S2'
_chemical_formula_weight 1319.19
_chemical_name_common Mes2tBu2Ni2(PCy3)2
_chemical_properties_physical 'Air-sensitive, Moisture-sensitive, Oxygen-sensitive, Photo-sensitive'
_space_group_crystal_system triclinic
_space_group_IT_number 2
_space_group_name_Hall '-P 1'
_space_group_name_H-M_alt 'P -1'
_symmetry_space_group_name_Hall '-P 1'
_symmetry_space_group_name_H-M 'P -1'
_atom_sites_solution_hydrogens geom
_atom_sites_solution_primary direct
_atom_sites_solution_secondary difmap
_audit_update_record
;
2015-01-08 deposited with the CCDC.
2015-06-18 downloaded from the CCDC.
;
_cell_angle_alpha 95.2410(10)
_cell_angle_beta 91.5290(10)
_cell_angle_gamma 111.5980(10)
_cell_formula_units_Z 2
_cell_length_a 11.1421(4)
_cell_length_b 12.9165(5)
_cell_length_c 26.8959(10)
_cell_measurement_reflns_used 110
_cell_measurement_temperature 130.(2)
_cell_measurement_theta_max 25.6203
_cell_measurement_theta_min 4.8830
_cell_volume 3576.3(2)
_computing_cell_refinement 'APEX2 v2011.8-0 (Bruker AXS)'
_computing_data_collection 'Bruker APEX2'
_computing_data_reduction 'SAINT V7.68A (Bruker AXS, 2009)'
_computing_structure_refinement 'SHELXL-97 (Sheldrick, 2008)'
_computing_structure_solution 'SHELXS-97 (Sheldrick, 2008)'
_diffrn_ambient_temperature 130.(2)
_diffrn_detector_area_resol_mean 8.3333
_diffrn_measured_fraction_theta_full 0.984
_diffrn_measured_fraction_theta_max 0.984
_diffrn_measurement_device_type 'Bruker APEX-II CCD'
_diffrn_measurement_method '\f and \w scans'
_diffrn_radiation_monochromator graphite
_diffrn_radiation_type MoK\a
_diffrn_radiation_wavelength 0.71073
_diffrn_reflns_av_R_equivalents 0.0224
_diffrn_reflns_av_sigmaI/netI 0.0295
_diffrn_reflns_limit_h_max 14
_diffrn_reflns_limit_h_min -14
_diffrn_reflns_limit_k_max 17
_diffrn_reflns_limit_k_min -8
_diffrn_reflns_limit_l_max 35
_diffrn_reflns_limit_l_min -35
_diffrn_reflns_number 51911
_diffrn_reflns_theta_full 28.33
_diffrn_reflns_theta_max 28.33
_diffrn_reflns_theta_min 0.76
_diffrn_source_type 'fine-focus sealed tube'
_exptl_absorpt_coefficient_mu 0.672
_exptl_absorpt_correction_T_max 0.89
_exptl_absorpt_correction_T_min 0.71
_exptl_absorpt_correction_type numerical
_exptl_absorpt_process_details 'SADABS V2008/1 (Bruker AXS)'
_exptl_crystal_colour 'translucent pale yellow'
_exptl_crystal_density_diffrn 1.225
_exptl_crystal_density_method 'not measured'
_exptl_crystal_description plate
_exptl_crystal_F_000 1424
_exptl_crystal_size_max 0.552
_exptl_crystal_size_mid 0.429
_exptl_crystal_size_min 0.178
_refine_diff_density_max 0.725
_refine_diff_density_min -0.699
_refine_ls_extinction_method none
_refine_ls_goodness_of_fit_ref 1.018
_refine_ls_hydrogen_treatment constr
_refine_ls_matrix_type full
_refine_ls_number_parameters 949
_refine_ls_number_reflns 17549
_refine_ls_number_restraints 420
_refine_ls_restrained_S_all 1.007
_refine_ls_R_factor_all 0.0535
_refine_ls_R_factor_gt 0.0392
_refine_ls_shift/su_max 0.003
_refine_ls_shift/su_mean 0.000
_refine_ls_structure_factor_coef Fsqd
_refine_ls_weighting_details 'calc w=1/[\s^2^(Fo^2^)+(0.0453P)^2^+2.4128P] where P=(Fo^2^+2Fc^2^)/3'
_refine_ls_weighting_scheme calc
_refine_ls_wR_factor_gt 0.0933
_refine_ls_wR_factor_ref 0.1013
_reflns_number_gt 14125
_reflns_number_total 17549
_reflns_threshold_expression >2sigma(I)
_cod_data_source_file c5dt01178g2.cif
_cod_data_source_block I
_cod_depositor_comments 'Adding full bibliography for 7035604--7035608.cif.'
_cod_database_code 7035607

loop_
_space_group_symop_operation_xyz
'x, y, z'
'-x, -y, -z'

loop_
_atom_site_type_symbol
_atom_site_label
_atom_site_fract_x
_atom_site_fract_y
_atom_site_fract_z
_atom_site_U_iso_or_equiv
_atom_site_adp_type
_atom_site_calc_flag
_atom_site_refinement_flags
_atom_site_occupancy
_atom_site_disorder_assembly
_atom_site_disorder_group
Ni Ni1 0.62004(2) 0.37173(2) 0.776252(8) 0.02398(6) Uani d . 1.0 A .
Ni Ni2 0.67676(2) 0.52852(2) 0.729015(8) 0.02557(6) Uani d . 1.0 A .
P P2 0.60678(4) 0.23345(4) 0.819446(16) 0.01992(9) Uani d . 1.0 . .
S S2 0.67208(5) 0.54735(4) 0.812146(16) 0.02930(11) Uani d . 1.0 . .
P P1 0.81976(5) 0.66138(4) 0.692677(17) 0.02589(10) Uani d . 1.0 . .
S S1 0.68002(4) 0.36279(4) 0.698028(15) 0.02098(9) Uani d . 1.0 . .
C C1 0.55956(17) 0.27251(16) 0.65120(6) 0.0227(3) Uani d . 1.0 A .
C C2 0.42726(18) 0.25621(18) 0.65262(6) 0.0287(4) Uani d . 1.0 . .
C C3 0.33427(18) 0.16820(19) 0.62290(7) 0.0323(4) Uani d . 1.0 A .
H H3 0.2456 0.1564 0.6259 0.039 Uiso calc R 1.0 . .
C C4 0.36685(18) 0.09677(18) 0.58883(7) 0.0304(4) Uani d . 1.0 . .
C C5 0.49901(18) 0.12169(17) 0.58379(7) 0.0277(4) Uani d . 1.0 A .
H H5 0.5242 0.0783 0.5588 0.033 Uiso calc R 1.0 . .
C C6 0.59519(17) 0.20717(16) 0.61373(6) 0.0238(4) Uani d . 1.0 . .
C C7 0.39217(18) 0.3351(2) 0.68760(7) 0.0312(4) Uani d . 1.0 A .
C C8 0.32047(18) 0.3000(2) 0.72851(7) 0.0386(5) Uani d . 1.0 . .
H H8 0.2706 0.2228 0.7296 0.046 Uiso calc R 1.0 A .
C C9 0.32191(19) 0.3786(2) 0.76806(7) 0.0389(5) Uani d . 1.0 A .
H H9 0.2726 0.3545 0.796 0.047 Uiso calc R 1.0 . .
C C10 0.3938(2) 0.4902(2) 0.76698(7) 0.0353(5) Uani d . 1.0 . .
C C11 0.4500(2) 0.5281(2) 0.72264(8) 0.0425(6) Uani d . 1.0 A .
H H11 0.4888 0.606 0.7197 0.051 Uiso calc R 1.0 . .
C C12 0.4480(2) 0.4502(2) 0.68321(7) 0.0389(5) Uani d . 1.0 . .
H H12 0.4848 0.4751 0.653 0.047 Uiso calc R 1.0 A .
C C13 0.4284(2) 0.5678(2) 0.81372(7) 0.0382(5) Uani d . 1.0 A .
C C14 0.5521(2) 0.59692(18) 0.83742(7) 0.0356(5) Uani d . 1.0 A .
C C15 0.5824(3) 0.66771(19) 0.88291(8) 0.0416(6) Uani d . 1.0 . .
C C16 0.4873(3) 0.7029(2) 0.90280(9) 0.0519(7) Uani d . 1.0 B .
H H16 0.5079 0.7491 0.9338 0.062 Uiso calc R 1.0 . .
C C17 0.3653(3) 0.6747(2) 0.88008(9) 0.0517(7) Uani d . 1.0 . .
C C18 0.3375(3) 0.6071(2) 0.83472(9) 0.0465(6) Uani d . 1.0 A .
H H18 0.255 0.5871 0.8176 0.056 Uiso calc R 1.0 . .
C C19 0.7110(3) 0.71018(17) 0.91178(7) 0.0398(5) Uani d . 1.0 B .
C C20 0.7429(2) 0.64395(17) 0.94417(7) 0.0363(5) Uani d . 1.0 . .
C C21 0.8575(2) 0.68970(18) 0.97405(8) 0.0399(5) Uani d . 1.0 B .
H H21 0.879 0.6443 0.9958 0.048 Uiso calc R 1.0 . .
C C22 0.9420(3) 0.80020(19) 0.97301(9) 0.0481(6) Uani d . 1.0 . .
C C23 0.9099(3) 0.86411(19) 0.94078(10) 0.0551(8) Uani d . 1.0 B .
H H23 0.9676 0.9389 0.939 0.066 Uiso calc R 1.0 . .
C C24 0.7950(3) 0.82210(19) 0.91067(9) 0.0534(8) Uani d . 1.0 . .
C C25 0.6507(3) 0.52597(17) 0.94792(8) 0.0408(5) Uani d . 1.0 B .
H H25A 0.6892 0.4907 0.9711 0.061 Uiso calc R 1.0 . .
H H25B 0.6336 0.483 0.9148 0.061 Uiso calc R 1.0 . .
H H25C 0.5694 0.5274 0.9603 0.061 Uiso calc R 1.0 . .
C C26 1.0611(3) 0.8516(2) 1.00818(11) 0.0623(8) Uani d . 1.0 B .
H H26A 1.114 0.9254 0.9987 0.093 Uiso calc R 1.0 . .
H H26B 1.1112 0.8031 1.0063 0.093 Uiso calc R 1.0 . .
H H26C 1.0355 0.8599 1.0424 0.093 Uiso calc R 1.0 . .
C C27 0.7585(4) 0.8984(2) 0.87927(12) 0.0735(10) Uani d . 1.0 B .
H H27A 0.7314 0.8614 0.8452 0.11 Uiso calc R 1.0 . .
H H27B 0.8332 0.9683 0.8784 0.11 Uiso calc R 1.0 . .
H H27C 0.6871 0.9151 0.8939 0.11 Uiso calc R 1.0 . .
C C30 0.73355(17) 0.23111(15) 0.60215(6) 0.0224(3) Uani d . 1.0 A .
C C31 0.78436(18) 0.29818(16) 0.56398(7) 0.0273(4) Uani d . 1.0 . .
C C32 0.91181(19) 0.31992(17) 0.55230(7) 0.0309(4) Uani d . 1.0 A .
H H32 0.9461 0.366 0.5265 0.037 Uiso calc R 1.0 . .
C C33 0.98998(19) 0.27638(18) 0.57714(8) 0.0322(4) Uani d . 1.0 . .
C C34 0.93668(19) 0.20744(18) 0.61373(7) 0.0312(4) Uani d . 1.0 A .
H H34 0.9883 0.1755 0.6306 0.037 Uiso calc R 1.0 . .
C C35 0.81001(18) 0.18354(16) 0.62653(6) 0.0254(4) Uani d . 1.0 . .
C C36 0.7027(2) 0.3439(2) 0.53390(8) 0.0425(5) Uani d . 1.0 A .
H H36A 0.759 0.4053 0.5164 0.064 Uiso calc R 1.0 . .
H H36B 0.6509 0.3719 0.5564 0.064 Uiso calc R 1.0 . .
H H36C 0.6451 0.2843 0.5094 0.064 Uiso calc R 1.0 . .
C C37 1.1291(2) 0.3038(2) 0.56480(11) 0.0525(6) Uani d . 1.0 A .
H H37A 1.1366 0.2395 0.5447 0.079 Uiso calc R 1.0 . .
H H37B 1.1839 0.3208 0.5959 0.079 Uiso calc R 1.0 . .
H H37C 1.1569 0.369 0.5458 0.079 Uiso calc R 1.0 . .
C C38 0.7562(2) 0.1080(2) 0.66616(8) 0.0383(5) Uani d . 1.0 A .
H H38A 0.824 0.0863 0.6806 0.057 Uiso calc R 1.0 . .
H H38B 0.6844 0.0408 0.6514 0.057 Uiso calc R 1.0 . .
H H38C 0.7249 0.1474 0.6925 0.057 Uiso calc R 1.0 . .
C C39 0.2665(2) -0.0032(2) 0.55646(8) 0.0364(5) Uani d . 1.0 A .
C C40 0.1283(2) -0.0269(2) 0.57266(10) 0.0523(6) Uani d U 1.0 . .
H H40A 0.0682 -0.0947 0.5529 0.078 Uiso calc R 1.0 A .
H H40B 0.1035 0.0367 0.5671 0.078 Uiso calc R 1.0 . .
H H40C 0.1252 -0.0379 0.6083 0.078 Uiso calc R 1.0 . .
C C41 0.2708(2) 0.0215(2) 0.50157(8) 0.0436(5) Uani d U 1.0 . .
H H41A 0.3586 0.038 0.4908 0.065 Uiso calc R 1.0 A .
H H41B 0.2462 0.0861 0.4984 0.065 Uiso calc R 1.0 . .
H H41C 0.2103 -0.044 0.4806 0.065 Uiso calc R 1.0 . .
C C42 0.2965(2) -0.1084(2) 0.56117(10) 0.0478(6) Uani d U 1.0 . .
H H42A 0.381 -0.0981 0.5482 0.072 Uiso calc R 1.0 A .
H H42B 0.2297 -0.1728 0.5419 0.072 Uiso calc R 1.0 . .
H H42C 0.2978 -0.1217 0.5964 0.072 Uiso calc R 1.0 . .
C C45 0.76430(19) 0.70227(18) 0.63441(7) 0.0293(4) Uani d . 1.0 A .
H H45 0.8382 0.7659 0.6234 0.035 Uiso calc R 1.0 . .
C C46 0.7221(2) 0.6067(2) 0.59200(7) 0.0388(5) Uani d . 1.0 . .
H H46A 0.6518 0.5412 0.6027 0.047 Uiso calc R 1.0 A .
H H46B 0.7959 0.584 0.5842 0.047 Uiso calc R 1.0 . .
C C47 0.6747(3) 0.6428(3) 0.54516(8) 0.0609(8) Uani d . 1.0 A .
H H47A 0.7483 0.7019 0.5322 0.073 Uiso calc R 1.0 . .
H H47B 0.6425 0.578 0.519 0.073 Uiso calc R 1.0 . .
C C48 0.5676(3) 0.6869(3) 0.55524(10) 0.0730(10) Uani d . 1.0 . .
H H48A 0.5452 0.7147 0.5246 0.088 Uiso calc R 1.0 A .
H H48B 0.4895 0.6249 0.5637 0.088 Uiso calc R 1.0 . .
C C49 0.6077(3) 0.7804(3) 0.59769(9) 0.0557(7) Uani d . 1.0 A .
H H49A 0.5336 0.8031 0.6051 0.067 Uiso calc R 1.0 . .
H H49B 0.6787 0.8462 0.5876 0.067 Uiso calc R 1.0 . .
C C50 0.6525(2) 0.7429(2) 0.64457(8) 0.0343(5) Uani d . 1.0 . .
H H50A 0.579 0.6814 0.6562 0.041 Uiso calc R 1.0 A .
H H50B 0.6814 0.8061 0.6715 0.041 Uiso calc R 1.0 . .
C C51 0.9414(6) 0.8024(3) 0.72505(16) 0.0251(9) Uani d P 0.557(9) A 1
H H51 1.0282 0.8093 0.7134 0.03 Uiso calc PR 0.557(9) A 1
C C52 0.9471(13) 0.7913(13) 0.7803(5) 0.0276(19) Uani d P 0.557(9) A 1
H H52A 0.964 0.7229 0.7857 0.033 Uiso calc PR 0.557(9) A 1
H H52B 0.8627 0.7837 0.7938 0.033 Uiso calc PR 0.557(9) A 1
C C53 1.0551(9) 0.8950(8) 0.8085(4) 0.0314(15) Uani d P 0.557(9) A 1
H H53A 1.0494 0.8904 0.8449 0.038 Uiso calc PR 0.557(9) A 1
H H53B 1.1402 0.8937 0.7996 0.038 Uiso calc PR 0.557(9) A 1
C C56 0.9241(8) 0.9115(7) 0.7154(3) 0.0309(14) Uani d P 0.557(9) A 1
H H56A 0.9208 0.9169 0.679 0.037 Uiso calc PR 0.557(9) A 1
H H56B 0.8411 0.9106 0.728 0.037 Uiso calc PR 0.557(9) A 1
C C55 1.0341(8) 1.0122(10) 0.7411(5) 0.0374(18) Uani d P 0.557(9) A 1
H H55A 1.1159 1.0164 0.7263 0.045 Uiso calc PR 0.557(9) A 1
H H55B 1.019 1.0811 0.7351 0.045 Uiso calc PR 0.557(9) A 1
C C54 1.0471(6) 1.0070(5) 0.7964(2) 0.0373(12) Uani d P 0.557(9) A 1
H H54A 0.9717 1.0162 0.812 0.045 Uiso calc PR 0.557(9) A 1
H H54B 1.1259 1.0696 0.8109 0.045 Uiso calc PR 0.557(9) A 1
C C300 0.8809(7) 0.7944(4) 0.73293(17) 0.0227(12) Uani d P 0.443(9) A 2
H H300 0.8042 0.8051 0.7476 0.027 Uiso calc PR 0.443(9) A 2
C C301 0.9760(17) 0.7994(17) 0.7778(7) 0.036(3) Uani d P 0.443(9) A 2
H H30A 0.9314 0.7388 0.7986 0.043 Uiso calc PR 0.443(9) A 2
H H30B 1.051 0.7849 0.7645 0.043 Uiso calc PR 0.443(9) A 2
C C302 1.0242(12) 0.9076(11) 0.8101(5) 0.037(2) Uani d PD 0.443(9) A 2
H H30C 0.9514 0.9178 0.8274 0.045 Uiso calc PR 0.443(9) A 2
H H30D 1.0886 0.9064 0.8359 0.045 Uiso calc PR 0.443(9) A 2
C C303 0.9460(10) 0.8947(8) 0.7037(4) 0.0280(16) Uani d P 0.443(9) A 2
H H30E 0.884 0.8969 0.6771 0.034 Uiso calc PR 0.443(9) A 2
H H30F 1.0209 0.886 0.6874 0.034 Uiso calc PR 0.443(9) A 2
C C304 0.9920(9) 1.0050(12) 0.7383(6) 0.035(2) Uani d P 0.443(9) A 2
H H30G 1.0367 1.0681 0.7188 0.041 Uiso calc PR 0.443(9) A 2
H H30H 0.9164 1.017 0.7524 0.041 Uiso calc PR 0.443(9) A 2
C C305 1.0841(7) 1.0024(6) 0.7808(3) 0.0352(16) Uani d PD 0.443(9) A 2
H H30I 1.1629 0.9967 0.7667 0.042 Uiso calc PR 0.443(9) A 2
H H30J 1.1105 1.0733 0.8032 0.042 Uiso calc PR 0.443(9) A 2
C C57 0.9463(15) 0.6062(14) 0.6665(5) 0.0228(17) Uani d PU 0.61(2) A 1
H H57 0.8952 0.5353 0.6449 0.027 Uiso calc PR 0.61(2) A 1
C C58 1.0479(8) 0.6767(7) 0.6325(4) 0.0329(14) Uani d P 0.61(2) A 1
H H58A 1.004 0.6992 0.6054 0.04 Uiso calc PR 0.61(2) A 1
H H58B 1.108 0.7455 0.6524 0.04 Uiso calc PR 0.61(2) A 1
C C59 1.1234(7) 0.6091(6) 0.6101(4) 0.0357(14) Uani d P 0.61(2) A 1
H H59A 1.1909 0.6563 0.5898 0.043 Uiso calc PR 0.61(2) A 1
H H59B 1.0643 0.5443 0.5876 0.043 Uiso calc PR 0.61(2) A 1
C C60 1.1872(8) 0.5669(7) 0.6508(4) 0.0387(15) Uani d P 0.61(2) A 1
H H60A 1.2293 0.5182 0.6348 0.046 Uiso calc PR 0.61(2) A 1
H H60B 1.2551 0.6317 0.6703 0.046 Uiso calc PR 0.61(2) A 1
C C61 1.0897(9) 0.5015(8) 0.6862(4) 0.0327(16) Uani d P 0.61(2) A 1
H H61A 1.1358 0.4822 0.7137 0.039 Uiso calc PR 0.61(2) A 1
H H61B 1.029 0.4308 0.6679 0.039 Uiso calc PR 0.61(2) A 1
C C62 1.0135(9) 0.5703(8) 0.7082(3) 0.0296(14) Uani d P 0.61(2) A 1
H H62A 0.948 0.5249 0.7297 0.036 Uiso calc PR 0.61(2) A 1
H H62B 1.073 0.6375 0.7292 0.036 Uiso calc PR 0.61(2) A 1
C C205 0.937(2) 0.604(2) 0.6789(7) 0.026(3) Uani d PU 0.39(2) A 2
H H205 0.8912 0.5371 0.654 0.031 Uiso calc PR 0.39(2) A 2
C C202 1.1734(12) 0.5523(11) 0.6723(10) 0.050(4) Uani d P 0.39(2) A 2
H H20A 1.2371 0.6113 0.6961 0.06 Uiso calc PR 0.39(2) A 2
H H20B 1.2165 0.503 0.6577 0.06 Uiso calc PR 0.39(2) A 2
C C204 1.0521(11) 0.6766(9) 0.6516(7) 0.031(2) Uani d P 0.39(2) A 2
H H20C 1.1084 0.7411 0.6749 0.037 Uiso calc PR 0.39(2) A 2
H H20D 1.0201 0.7061 0.6235 0.037 Uiso calc PR 0.39(2) A 2
C C200 0.9870(13) 0.5551(11) 0.7216(6) 0.027(2) Uani d P 0.39(2) A 2
H H20E 1.0449 0.617 0.7457 0.033 Uiso calc PR 0.39(2) A 2
H H20F 0.9131 0.5088 0.7395 0.033 Uiso calc PR 0.39(2) A 2
C C203 1.1320(10) 0.6064(10) 0.6310(8) 0.041(3) Uani d P 0.39(2) A 2
H H20G 1.0788 0.5477 0.6046 0.049 Uiso calc PR 0.39(2) A 2
H H20H 1.2095 0.6559 0.6159 0.049 Uiso calc PR 0.39(2) A 2
C C201 1.0604(16) 0.4839(13) 0.7006(7) 0.038(3) Uani d P 0.39(2) A 2
H H20I 1.0927 0.4537 0.7283 0.046 Uiso calc PR 0.39(2) A 2
H H20J 1.0011 0.4199 0.6778 0.046 Uiso calc PR 0.39(2) A 2
C C63 0.5062(17) 0.2275(17) 0.8763(5) 0.020(2) Uani d PU 0.495(5) B 1
H H63 0.5656 0.2864 0.9019 0.024 Uiso calc PR 0.495(5) B 1
C C67 0.3235(5) 0.2669(5) 0.91517(17) 0.0368(11) Uani d PU 0.495(5) B 1
H H67A 0.3791 0.3292 0.9397 0.044 Uiso calc PR 0.495(5) B 1
H H67B 0.2445 0.2813 0.9067 0.044 Uiso calc PR 0.495(5) B 1
C C66 0.3960(4) 0.2637(4) 0.86774(14) 0.0307(10) Uani d PU 0.495(5) B 1
H H66A 0.3351 0.2115 0.841 0.037 Uiso calc PR 0.495(5) B 1
H H66B 0.4287 0.3392 0.8562 0.037 Uiso calc PR 0.495(5) B 1
C C64 0.4716(5) 0.1198(4) 0.90062(17) 0.0322(11) Uani d PU 0.495(5) B 1
H H64A 0.5509 0.1054 0.9085 0.039 Uiso calc PR 0.495(5) B 1
H H64B 0.4135 0.0562 0.8773 0.039 Uiso calc PR 0.495(5) B 1
C C65 0.4035(7) 0.1298(5) 0.94908(18) 0.0363(12) Uani d PU 0.495(5) B 1
H H65A 0.3772 0.0582 0.9641 0.044 Uiso calc PR 0.495(5) B 1
H H65B 0.4647 0.189 0.9735 0.044 Uiso calc PR 0.495(5) B 1
C C68 0.2861(7) 0.1578(6) 0.9387(3) 0.0369(15) Uani d PU 0.495(5) B 1
H H68A 0.2449 0.1647 0.9704 0.044 Uiso calc PR 0.495(5) B 1
H H68B 0.2225 0.0966 0.9159 0.044 Uiso calc PR 0.495(5) B 1
C C405 0.3178(6) 0.1383(6) 0.9497(3) 0.0307(13) Uani d PU 0.505(5) B 2
H H40D 0.2739 0.1568 0.9787 0.037 Uiso calc PR 0.505(5) B 2
H H40E 0.2823 0.0559 0.9415 0.037 Uiso calc PR 0.505(5) B 2
C C400 0.5158(16) 0.2209(17) 0.8749(6) 0.023(3) Uani d PU 0.505(5) B 2
H H400 0.5355 0.2999 0.8895 0.027 Uiso calc PR 0.505(5) B 2
C C404 0.3650(4) 0.1726(4) 0.86026(14) 0.0291(10) Uani d PU 0.505(5) B 2
H H40F 0.3472 0.2096 0.8319 0.035 Uiso calc PR 0.505(5) B 2
H H40G 0.3355 0.0913 0.8496 0.035 Uiso calc PR 0.505(5) B 2
C C401 0.5389(4) 0.1624(4) 0.91870(14) 0.0253(9) Uani d PU 0.505(5) B 2
H H40H 0.6322 0.1932 0.9294 0.03 Uiso calc PR 0.505(5) B 2
H H40I 0.5137 0.0815 0.9078 0.03 Uiso calc PR 0.505(5) B 2
C C403 0.2901(4) 0.1927(5) 0.90505(18) 0.0339(10) Uani d PU 0.505(5) B 2
H H40J 0.3158 0.2742 0.9144 0.041 Uiso calc PR 0.505(5) B 2
H H40K 0.1962 0.161 0.8955 0.041 Uiso calc PR 0.505(5) B 2
C C402 0.4609(5) 0.1776(5) 0.96328(16) 0.0329(10) Uani d PU 0.505(5) B 2
H H40L 0.4753 0.1354 0.9903 0.04 Uiso calc PR 0.505(5) B 2
H H40M 0.4933 0.2578 0.9764 0.04 Uiso calc PR 0.505(5) B 2
C C69 0.55327(19) 0.09500(17) 0.78176(7) 0.0308(4) Uani d U 1.0 B .
H H69 0.6169 0.1054 0.7553 0.037 Uiso calc R 1.0 . .
C C70 0.5574(2) -0.00519(18) 0.80609(10) 0.0437(5) Uani d U 1.0 . .
H H70A 0.4914 -0.025 0.8312 0.052 Uiso calc R 1.0 B .
H H70B 0.6434 0.0146 0.8237 0.052 Uiso calc R 1.0 . .
C C71 0.5321(3) -0.1059(3) 0.76728(15) 0.0839(12) Uani d U 1.0 B .
H H71A 0.6021 -0.0883 0.7438 0.101 Uiso calc R 1.0 . .
H H71B 0.5325 -0.1706 0.7843 0.101 Uiso calc R 1.0 . .
C C72 0.4035(3) -0.1366(3) 0.73830(12) 0.0718(10) Uani d U 1.0 . .
H H72A 0.3921 -0.199 0.712 0.086 Uiso calc R 1.0 B .
H H72B 0.3328 -0.1625 0.7611 0.086 Uiso calc R 1.0 . .
C C73 0.3957(3) -0.0385(3) 0.71452(10) 0.0865(12) Uani d U 1.0 B .
H H73A 0.3082 -0.0593 0.6982 0.104 Uiso calc R 1.0 . .
H H73B 0.4588 -0.0193 0.6884 0.104 Uiso calc R 1.0 . .
C C74 0.4238(3) 0.0637(2) 0.75271(10) 0.0597(8) Uani d U 1.0 . .
H H74A 0.4238 0.1279 0.7352 0.072 Uiso calc R 1.0 B .
H H74B 0.3542 0.0477 0.7764 0.072 Uiso calc R 1.0 . .
C C75 0.76756(17) 0.24851(15) 0.84643(6) 0.0233(3) Uani d U 1.0 B .
H H75 0.7556 0.1866 0.8679 0.028 Uiso calc R 1.0 . .
C C76 0.85872(18) 0.24031(18) 0.80582(8) 0.0323(4) Uani d U 1.0 . .
H H76A 0.8211 0.1661 0.7859 0.039 Uiso calc R 1.0 B .
H H76B 0.8678 0.2984 0.783 0.039 Uiso calc R 1.0 . .
C C77 0.9919(2) 0.2561(3) 0.82880(12) 0.0601(8) Uani d U 1.0 B .
H H77A 0.9837 0.1947 0.8496 0.072 Uiso calc R 1.0 . .
H H77B 1.0493 0.2525 0.8018 0.072 Uiso calc R 1.0 . .
C C78 1.0508(2) 0.3672(4) 0.86059(14) 0.0912(14) Uani d U 1.0 . .
H H78A 1.0651 0.4287 0.8393 0.109 Uiso calc R 1.0 B .
H H78B 1.1357 0.3746 0.876 0.109 Uiso calc R 1.0 . .
C C79 0.9620(2) 0.3763(3) 0.90159(11) 0.0762(11) Uani d U 1.0 B .
H H79A 0.954 0.3188 0.9246 0.091 Uiso calc R 1.0 . .
H H79B 1.0004 0.4509 0.9212 0.091 Uiso calc R 1.0 . .
C C80 0.82872(19) 0.3603(2) 0.87950(8) 0.0379(5) Uani d U 1.0 . .
H H80A 0.8358 0.4224 0.8593 0.045 Uiso calc R 1.0 B .
H H80B 0.772 0.3627 0.9069 0.045 Uiso calc R 1.0 . .
C C29 0.2635(3) 0.7121(2) 0.90550(11) 0.0652(10) Uani d . 1.0 B .
C C43 0.1404(4) 0.6833(3) 0.87223(12) 0.0919(14) Uani d U 1.0 . .
H H43A 0.0792 0.7088 0.8902 0.138 Uiso calc R 1.0 B .
H H43B 0.1014 0.6021 0.8634 0.138 Uiso calc R 1.0 . .
H H43C 0.1614 0.7206 0.8417 0.138 Uiso calc R 1.0 . .
C C44 0.2313(3) 0.6533(2) 0.95346(9) 0.0496(6) Uani d U 1.0 . .
H H44A 0.3107 0.6721 0.9748 0.074 Uiso calc R 1.0 B .
H H44B 0.1926 0.572 0.9445 0.074 Uiso calc R 1.0 . .
H H44C 0.1699 0.6784 0.9716 0.074 Uiso calc R 1.0 . .
C C81 0.3224(4) 0.8396(3) 0.91997(17) 0.119(2) Uani d U 1.0 . .
H H81A 0.4017 0.8588 0.9414 0.179 Uiso calc R 1.0 B .
H H81B 0.2602 0.8635 0.9381 0.179 Uiso calc R 1.0 . .
H H81C 0.3429 0.8777 0.8896 0.179 Uiso calc R 1.0 . .

loop_
_atom_site_aniso_label
_atom_site_aniso_U_11
_atom_site_aniso_U_22
_atom_site_aniso_U_33
_atom_site_aniso_U_12
_atom_site_aniso_U_13
_atom_site_aniso_U_23
Ni1 0.03446(13) 0.03066(13) 0.01753(11) 0.02270(11) 0.00746(9) 0.00910(9)
Ni2 0.04083(14) 0.03007(14) 0.01561(10) 0.02345(11) 0.00582(9) 0.00626(9)
P2 0.0218(2) 0.0221(2) 0.01699(19) 0.00871(18) 0.00213(15) 0.00509(16)
S2 0.0516(3) 0.0339(3) 0.01688(19) 0.0316(2) 0.00904(19) 0.00586(17)
P1 0.0324(2) 0.0276(3) 0.0221(2) 0.0172(2) -0.00517(18) 0.00104(18)
S1 0.0251(2) 0.0259(2) 0.01697(18) 0.01498(18) 0.00320(15) 0.00327(16)
C1 0.0227(8) 0.0304(10) 0.0175(7) 0.0123(7) 0.0016(6) 0.0045(7)
C2 0.0272(9) 0.0463(12) 0.0193(8) 0.0202(9) 0.0040(7) 0.0090(8)
C3 0.0213(9) 0.0542(14) 0.0249(9) 0.0167(9) 0.0023(7) 0.0109(9)
C4 0.0257(9) 0.0404(12) 0.0227(9) 0.0085(8) -0.0012(7) 0.0083(8)
C5 0.0278(9) 0.0336(11) 0.0216(8) 0.0115(8) 0.0012(7) 0.0022(7)
C6 0.0245(8) 0.0299(10) 0.0200(8) 0.0133(8) 0.0023(6) 0.0042(7)
C7 0.0242(9) 0.0581(14) 0.0205(8) 0.0254(9) 0.0023(7) 0.0066(8)
C8 0.0195(9) 0.0664(16) 0.0250(9) 0.0106(10) 0.0020(7) 0.0035(9)
C9 0.0242(9) 0.0759(17) 0.0221(9) 0.0239(11) 0.0077(7) 0.0088(10)
C10 0.0398(11) 0.0619(15) 0.0259(9) 0.0409(11) 0.0134(8) 0.0160(9)
C11 0.0667(15) 0.0621(15) 0.0295(10) 0.0549(13) 0.0210(10) 0.0216(10)
C12 0.0544(13) 0.0656(16) 0.0235(9) 0.0492(12) 0.0156(9) 0.0202(9)
C13 0.0624(14) 0.0485(13) 0.0274(10) 0.0436(12) 0.0233(9) 0.0189(9)
C14 0.0655(14) 0.0394(12) 0.0232(9) 0.0405(11) 0.0203(9) 0.0143(8)
C15 0.0827(17) 0.0335(11) 0.0269(10) 0.0393(12) 0.0231(11) 0.0128(8)
C16 0.103(2) 0.0413(13) 0.0362(12) 0.0512(15) 0.0382(13) 0.0166(10)
C17 0.092(2) 0.0477(14) 0.0482(13) 0.0557(15) 0.0474(14) 0.0287(11)
C18 0.0714(16) 0.0544(15) 0.0435(12) 0.0505(14) 0.0367(12) 0.0293(11)
C19 0.0817(17) 0.0260(10) 0.0223(9) 0.0303(11) 0.0243(10) 0.0053(8)
C20 0.0700(15) 0.0202(10) 0.0207(9) 0.0182(10) 0.0160(9) 0.0017(7)
C21 0.0677(15) 0.0248(10) 0.0250(9) 0.0141(10) 0.0171(10) 0.0010(8)
C22 0.0697(16) 0.0261(11) 0.0426(12) 0.0109(11) 0.0353(12) -0.0047(9)
C23 0.088(2) 0.0208(11) 0.0544(15) 0.0142(12) 0.0482(15) 0.0040(10)
C24 0.106(2) 0.0253(11) 0.0424(13) 0.0346(14) 0.0487(15) 0.0143(10)
C25 0.0670(15) 0.0231(10) 0.0311(10) 0.0151(10) 0.0016(10) 0.0046(8)
C26 0.0662(17) 0.0342(14) 0.0706(18) 0.0032(12) 0.0363(15) -0.0160(12)
C27 0.133(3) 0.0431(15) 0.0715(19) 0.0543(18) 0.062(2) 0.0362(14)
C30 0.0229(8) 0.0239(9) 0.0203(8) 0.0098(7) 0.0018(6) -0.0029(7)
C31 0.0316(9) 0.0285(10) 0.0247(9) 0.0145(8) 0.0040(7) 0.0018(7)
C32 0.0345(10) 0.0289(10) 0.0303(9) 0.0119(9) 0.0123(8) 0.0038(8)
C33 0.0267(9) 0.0345(11) 0.0353(10) 0.0126(8) 0.0077(8) -0.0038(8)
C34 0.0318(10) 0.0382(11) 0.0303(9) 0.0222(9) 0.0017(8) -0.0018(8)
C35 0.0309(9) 0.0278(10) 0.0213(8) 0.0161(8) 0.0035(7) -0.0012(7)
C36 0.0486(13) 0.0564(15) 0.0379(11) 0.0336(12) 0.0110(10) 0.0187(10)
C37 0.0327(12) 0.0595(17) 0.0692(17) 0.0204(12) 0.0199(11) 0.0079(13)
C38 0.0469(12) 0.0468(13) 0.0350(11) 0.0301(11) 0.0138(9) 0.0159(9)
C39 0.0284(10) 0.0422(13) 0.0315(10) 0.0046(9) -0.0055(8) 0.0076(9)
C40 0.0273(11) 0.0603(17) 0.0561(15) 0.0004(11) -0.0013(10) 0.0090(13)
C41 0.0446(12) 0.0464(14) 0.0301(10) 0.0064(11) -0.0092(9) 0.0049(9)
C42 0.0445(13) 0.0403(14) 0.0490(13) 0.0049(11) -0.0106(10) 0.0066(11)
C45 0.0299(9) 0.0424(12) 0.0203(8) 0.0177(9) 0.0018(7) 0.0080(8)
C46 0.0348(11) 0.0587(15) 0.0214(9) 0.0163(10) 0.0011(8) 0.0009(9)
C47 0.0653(17) 0.091(2) 0.0210(10) 0.0227(16) -0.0054(10) 0.0056(12)
C48 0.0697(19) 0.113(3) 0.0414(14) 0.0393(19) -0.0212(13) 0.0187(16)
C49 0.0525(15) 0.084(2) 0.0457(14) 0.0382(15) -0.0039(11) 0.0288(14)
C50 0.0332(10) 0.0483(13) 0.0306(10) 0.0227(10) 0.0037(8) 0.0172(9)
C51 0.020(2) 0.0240(18) 0.0299(19) 0.0066(16) 0.0024(16) 0.0043(14)
C52 0.022(4) 0.023(3) 0.028(3) -0.002(3) -0.005(3) -0.001(2)
C53 0.039(4) 0.021(3) 0.035(2) 0.012(2) -0.004(3) 0.002(2)
C56 0.034(3) 0.027(3) 0.036(4) 0.016(2) 0.001(2) 0.006(3)
C55 0.032(4) 0.021(3) 0.056(4) 0.008(4) -0.007(4) 0.006(2)
C54 0.032(3) 0.027(2) 0.048(3) 0.007(2) 0.002(2) -0.003(2)
C300 0.024(3) 0.020(2) 0.024(2) 0.008(2) 0.004(2) 0.0049(16)
C301 0.033(8) 0.026(4) 0.042(5) 0.001(5) -0.011(4) 0.014(3)
C302 0.048(6) 0.033(4) 0.036(3) 0.024(3) -0.013(4) -0.009(3)
C303 0.037(4) 0.021(3) 0.026(4) 0.011(3) 0.004(2) 0.002(3)
C304 0.035(5) 0.021(4) 0.048(4) 0.011(5) -0.010(5) 0.003(3)
C305 0.026(3) 0.025(3) 0.055(5) 0.011(2) -0.002(3) -0.003(3)
C57 0.021(3) 0.027(2) 0.025(4) 0.014(2) 0.004(3) 0.003(3)
C58 0.029(2) 0.034(2) 0.036(4) 0.0095(17) 0.014(3) 0.011(3)
C59 0.032(2) 0.034(2) 0.041(3) 0.0113(17) 0.012(3) 0.005(3)
C60 0.029(2) 0.035(3) 0.052(4) 0.015(2) 0.002(3) -0.008(3)
C61 0.031(4) 0.026(3) 0.044(4) 0.015(3) -0.001(2) -0.003(2)
C62 0.028(3) 0.030(3) 0.030(3) 0.011(2) -0.001(2) 0.002(2)
C205 0.022(4) 0.020(3) 0.031(8) 0.004(3) 0.004(5) 0.000(6)
C202 0.029(5) 0.040(5) 0.084(10) 0.024(4) -0.005(6) -0.017(6)
C204 0.030(3) 0.029(3) 0.041(6) 0.018(3) 0.015(4) 0.007(4)
C200 0.026(5) 0.022(4) 0.038(6) 0.017(4) -0.012(4) -0.003(4)
C203 0.022(3) 0.038(4) 0.060(8) 0.009(3) 0.013(5) -0.001(5)
C201 0.025(5) 0.033(5) 0.057(8) 0.014(4) -0.006(4) -0.002(5)
C63 0.032(5) 0.023(4) 0.008(3) 0.013(3) 0.009(3) 0.006(2)
C67 0.034(2) 0.044(3) 0.037(2) 0.019(2) 0.0160(18) 0.004(2)
C66 0.0272(19) 0.039(3) 0.0271(19) 0.0142(18) 0.0072(15) 0.0023(17)
C64 0.045(3) 0.028(2) 0.026(2) 0.015(2) 0.016(2) 0.0086(17)
C65 0.057(4) 0.031(3) 0.021(2) 0.014(3) 0.015(2) 0.0066(19)
C68 0.035(3) 0.035(3) 0.034(4) 0.006(2) 0.015(2) -0.001(2)
C405 0.037(4) 0.032(3) 0.029(3) 0.019(2) 0.015(2) 0.007(2)
C400 0.015(3) 0.023(4) 0.031(5) 0.008(3) 0.001(3) 0.000(3)
C404 0.0253(18) 0.039(3) 0.0256(18) 0.0134(17) 0.0047(14) 0.0066(16)
C401 0.031(2) 0.030(2) 0.0167(17) 0.0125(18) 0.0039(15) 0.0053(15)
C403 0.033(2) 0.037(3) 0.038(3) 0.020(2) 0.0110(18) 0.008(2)
C402 0.047(3) 0.038(3) 0.0132(18) 0.015(2) 0.0059(18) 0.0002(18)
C69 0.0318(10) 0.0306(10) 0.0206(8) 0.0017(8) 0.0051(7) -0.0035(7)
C70 0.0417(12) 0.0238(11) 0.0642(15) 0.0155(10) -0.0099(11) -0.0126(10)
C71 0.0522(16) 0.0428(16) 0.140(3) 0.0128(13) 0.0080(18) -0.0523(19)
C72 0.0587(17) 0.0509(17) 0.0707(19) -0.0113(14) 0.0193(14) -0.0371(15)
C73 0.080(2) 0.083(2) 0.0317(13) -0.0430(18) -0.0078(13) -0.0038(13)
C74 0.0613(16) 0.0419(14) 0.0508(14) -0.0104(12) -0.0296(12) 0.0161(11)
C75 0.0236(8) 0.0236(9) 0.0248(8) 0.0111(7) -0.0005(7) 0.0045(7)
C76 0.0270(9) 0.0308(11) 0.0411(11) 0.0136(8) 0.0075(8) -0.0005(8)
C77 0.0340(12) 0.079(2) 0.0761(19) 0.0344(14) 0.0046(12) -0.0034(16)
C78 0.0214(12) 0.136(3) 0.092(2) 0.0158(16) -0.0078(13) -0.048(2)
C79 0.0295(12) 0.116(3) 0.0603(17) 0.0109(15) -0.0117(12) -0.0320(18)
C80 0.0260(10) 0.0416(13) 0.0375(11) 0.0060(9) 0.0013(8) -0.0111(9)
C29 0.111(2) 0.0487(15) 0.0729(18) 0.0613(17) 0.0711(18) 0.0379(14)
C43 0.140(3) 0.144(3) 0.076(2) 0.131(3) 0.076(2) 0.072(2)
C44 0.0773(17) 0.0306(12) 0.0488(13) 0.0255(12) 0.0391(13) 0.0106(10)
C81 0.169(4) 0.0469(17) 0.189(4) 0.074(2) 0.154(4) 0.062(2)

loop_
_atom_type_symbol
_atom_type_description
_atom_type_scat_dispersion_real
_atom_type_scat_dispersion_imag
_atom_type_scat_source
C C 0.0033 0.0016 'International Tables Vol C Tables 4.2.6.8 and 6.1.1.4'
H H 0.0000 0.0000 'International Tables Vol C Tables 4.2.6.8 and 6.1.1.4'
P P 0.1023 0.0942 'International Tables Vol C Tables 4.2.6.8 and 6.1.1.4'
S S 0.1246 0.1234 'International Tables Vol C Tables 4.2.6.8 and 6.1.1.4'
Ni Ni 0.3393 1.1124 'International Tables Vol C Tables 4.2.6.8 and 6.1.1.4'

loop_
_geom_angle_atom_site_label_1
_geom_angle_atom_site_label_2
_geom_angle_atom_site_label_3
_geom_angle
P2 Ni1 S1 117.738(19)
P2 Ni1 S2 122.284(19)
S1 Ni1 S2 113.324(19)
P2 Ni1 Ni2 169.201(17)
S1 Ni1 Ni2 57.925(13)
S2 Ni1 Ni2 57.592(14)
P1 Ni2 S2 119.17(2)
P1 Ni2 S1 108.918(19)
S2 Ni2 S1 113.330(18)
P1 Ni2 Ni1 151.250(17)
S2 Ni2 Ni1 57.942(15)
S1 Ni2 Ni1 57.581(13)
C400 P2 C75 101.2(5)
C400 P2 C69 109.1(7)
C75 P2 C69 102.35(9)
C400 P2 C63 4.0(11)
C75 P2 C63 104.0(5)
C69 P2 C63 110.9(6)
C400 P2 Ni1 117.0(6)
C75 P2 Ni1 111.28(6)
C69 P2 Ni1 114.17(7)
C63 P2 Ni1 113.2(6)
C14 S2 Ni2 116.74(7)
C14 S2 Ni1 121.95(8)
Ni2 S2 Ni1 64.467(15)
C205 P1 C300 114.4(8)
C205 P1 C45 109.3(7)
C300 P1 C45 102.07(16)
C205 P1 C57 9.8(9)
C300 P1 C57 116.8(6)
C45 P1 C57 99.7(4)
C205 P1 C51 95.2(8)
C300 P1 C51 20.76(15)
C45 P1 C51 102.84(13)
C57 P1 C51 96.5(5)
C205 P1 Ni2 102.3(8)
C300 P1 Ni2 111.8(2)
C45 P1 Ni2 117.40(7)
C57 P1 Ni2 108.7(5)
C51 P1 Ni2 126.66(15)
C1 S1 Ni1 117.09(6)
C1 S1 Ni2 121.28(6)
Ni1 S1 Ni2 64.494(14)
C2 C1 C6 117.75(17)
C2 C1 S1 122.66(14)
C6 C1 S1 119.35(13)
C3 C2 C1 120.58(18)
C3 C2 C7 121.86(17)
C1 C2 C7 117.55(18)
C2 C3 C4 122.08(17)
C2 C3 H3 119.0
C4 C3 H3 119.0
C3 C4 C5 116.61(18)
C3 C4 C39 123.43(18)
C5 C4 C39 119.93(18)
C6 C5 C4 123.00(18)
C6 C5 H5 118.5
C4 C5 H5 118.5
C5 C6 C1 119.29(16)
C5 C6 C30 117.89(16)
C1 C6 C30 122.68(16)
C8 C7 C12 118.7(2)
C8 C7 C2 121.8(2)
C12 C7 C2 118.88(17)
C7 C8 C9 119.8(2)
C7 C8 H8 120.1
C9 C8 H8 120.1
C10 C9 C8 120.69(19)
C10 C9 H9 119.7
C8 C9 H9 119.7
C9 C10 C11 119.5(2)
C9 C10 C13 120.40(18)
C11 C10 C13 119.5(2)
C12 C11 C10 119.1(2)
C12 C11 H11 120.4
C10 C11 H11 120.4
C11 C12 C7 120.65(19)
C11 C12 H12 119.7
C7 C12 H12 119.7
C18 C13 C14 121.1(2)
C18 C13 C10 120.3(2)
C14 C13 C10 118.54(16)
C13 C14 C15 118.06(18)
C13 C14 S2 122.71(15)
C15 C14 S2 119.23(18)
C16 C15 C14 118.6(3)
C16 C15 C19 116.6(2)
C14 C15 C19 124.79(19)
C17 C16 C15 124.0(2)
C17 C16 H16 118.0
C15 C16 H16 118.0
C16 C17 C18 116.9(2)
C16 C17 C29 121.0(3)
C18 C17 C29 122.1(3)
C17 C18 C13 121.3(3)
C17 C18 H18 119.3
C13 C18 H18 119.3
C20 C19 C24 119.3(3)
C20 C19 C15 120.8(2)
C24 C19 C15 119.6(2)
C21 C20 C19 119.3(2)
C21 C20 C25 120.62(19)
C19 C20 C25 120.0(2)
C20 C21 C22 122.0(2)
C20 C21 H21 119.0
C22 C21 H21 119.0
C23 C22 C21 118.1(3)
C23 C22 C26 120.2(2)
C21 C22 C26 121.6(2)
C22 C23 C24 121.8(2)
C22 C23 H23 119.1
C24 C23 H23 119.1
C23 C24 C19 119.5(2)
C23 C24 C27 119.8(3)
C19 C24 C27 120.6(3)
C20 C25 H25A 109.5
C20 C25 H25B 109.5
H25A C25 H25B 109.5
C20 C25 H25C 109.5
H25A C25 H25C 109.5
H25B C25 H25C 109.5
C22 C26 H26A 109.5
C22 C26 H26B 109.5
H26A C26 H26B 109.5
C22 C26 H26C 109.5
H26A C26 H26C 109.5
H26B C26 H26C 109.5
C24 C27 H27A 109.5
C24 C27 H27B 109.5
H27A C27 H27B 109.5
C24 C27 H27C 109.5
H27A C27 H27C 109.5
H27B C27 H27C 109.5
C31 C30 C35 119.42(16)
C31 C30 C6 118.53(16)
C35 C30 C6 121.96(16)
C32 C31 C30 119.28(17)
C32 C31 C36 119.23(18)
C30 C31 C36 121.45(17)
C33 C32 C31 121.97(18)
C33 C32 H32 119.0
C31 C32 H32 119.0
C34 C33 C32 117.86(17)
C34 C33 C37 121.1(2)
C32 C33 C37 121.0(2)
C33 C34 C35 122.02(18)
C33 C34 H34 119.0
C35 C34 H34 119.0
C34 C35 C30 119.38(17)
C34 C35 C38 120.19(17)
C30 C35 C38 120.43(17)
C31 C36 H36A 109.5
C31 C36 H36B 109.5
H36A C36 H36B 109.5
C31 C36 H36C 109.5
H36A C36 H36C 109.5
H36B C36 H36C 109.5
C33 C37 H37A 109.5
C33 C37 H37B 109.5
H37A C37 H37B 109.5
C33 C37 H37C 109.5
H37A C37 H37C 109.5
H37B C37 H37C 109.5
C35 C38 H38A 109.5
C35 C38 H38B 109.5
H38A C38 H38B 109.5
C35 C38 H38C 109.5
H38A C38 H38C 109.5
H38B C38 H38C 109.5
C42 C39 C4 109.64(17)
C42 C39 C41 109.7(2)
C4 C39 C41 109.39(18)
C42 C39 C40 107.7(2)
C4 C39 C40 112.01(19)
C41 C39 C40 108.34(18)
C39 C40 H40A 109.5
C39 C40 H40B 109.5
H40A C40 H40B 109.5
C39 C40 H40C 109.5
H40A C40 H40C 109.5
H40B C40 H40C 109.5
C39 C41 H41A 109.5
C39 C41 H41B 109.5
H41A C41 H41B 109.5
C39 C41 H41C 109.5
H41A C41 H41C 109.5
H41B C41 H41C 109.5
C39 C42 H42A 109.5
C39 C42 H42B 109.5
H42A C42 H42B 109.5
C39 C42 H42C 109.5
H42A C42 H42C 109.5
H42B C42 H42C 109.5
C46 C45 C50 109.82(17)
C46 C45 P1 112.27(15)
C50 C45 P1 110.31(12)
C46 C45 H45 108.1
C50 C45 H45 108.1
P1 C45 H45 108.1
C45 C46 C47 110.7(2)
C45 C46 H46A 109.5
C47 C46 H46A 109.5
C45 C46 H46B 109.5
C47 C46 H46B 109.5
H46A C46 H46B 108.1
C48 C47 C46 112.4(2)
C48 C47 H47A 109.1
C46 C47 H47A 109.1
C48 C47 H47B 109.1
C46 C47 H47B 109.1
H47A C47 H47B 107.8
C49 C48 C47 111.6(2)
C49 C48 H48A 109.3
C47 C48 H48A 109.3
C49 C48 H48B 109.3
C47 C48 H48B 109.3
H48A C48 H48B 108.0
C48 C49 C50 110.6(2)
C48 C49 H49A 109.5
C50 C49 H49A 109.5
C48 C49 H49B 109.5
C50 C49 H49B 109.5
H49A C49 H49B 108.1
C49 C50 C45 111.49(17)
C49 C50 H50A 109.3
C45 C50 H50A 109.3
C49 C50 H50B 109.3
C45 C50 H50B 109.3
H50A C50 H50B 108.0
C52 C51 C56 111.0(8)
C52 C51 P1 107.1(6)
C56 C51 P1 119.3(4)
C52 C51 H51 106.2
C56 C51 H51 106.2
P1 C51 H51 106.2
C51 C52 C53 110.6(10)
C51 C52 H52A 109.5
C53 C52 H52A 109.5
C51 C52 H52B 109.5
C53 C52 H52B 109.5
H52A C52 H52B 108.1
C54 C53 C52 113.1(9)
C54 C53 H53A 109.0
C52 C53 H53A 109.0
C54 C53 H53B 109.0
C52 C53 H53B 109.0
H53A C53 H53B 107.8
C55 C56 C51 110.9(7)
C55 C56 H56A 109.5
C51 C56 H56A 109.5
C55 C56 H56B 109.5
C51 C56 H56B 109.5
H56A C56 H56B 108.0
C54 C55 C56 112.1(9)
C54 C55 H55A 109.2
C56 C55 H55A 109.2
C54 C55 H55B 109.2
C56 C55 H55B 109.2
H55A C55 H55B 107.9
C55 C54 C53 112.0(8)
C55 C54 H54A 109.2
C53 C54 H54A 109.2
C55 C54 H54B 109.2
C53 C54 H54B 109.2
H54A C54 H54B 107.9
C303 C300 C301 108.5(10)
C303 C300 P1 112.5(5)
C301 C300 P1 114.8(8)
C303 C300 H300 106.9
C301 C300 H300 106.9
P1 C300 H300 106.9
C302 C301 C300 114.1(14)
C302 C301 H30A 108.7
C300 C301 H30A 108.7
C302 C301 H30B 108.7
C300 C301 H30B 108.7
H30A C301 H30B 107.6
C305 C302 C301 111.5(12)
C305 C302 H30C 109.3
C301 C302 H30C 109.3
C305 C302 H30D 109.3
C301 C302 H30D 109.3
H30C C302 H30D 108.0
C300 C303 C304 111.0(8)
C300 C303 H30E 109.4
C304 C303 H30E 109.4
C300 C303 H30F 109.4
C304 C303 H30F 109.4
H30E C303 H30F 108.0
C305 C304 C303 110.6(10)
C305 C304 H30G 109.5
C303 C304 H30G 109.5
C305 C304 H30H 109.5
C303 C304 H30H 109.5
H30G C304 H30H 108.1
C302 C305 C304 111.9(9)
C302 C305 H30I 109.2
C304 C305 H30I 109.2
C302 C305 H30J 109.2
C304 C305 H30J 109.2
H30I C305 H30J 107.9
C62 C57 C58 109.9(10)
C62 C57 P1 110.9(6)
C58 C57 P1 119.6(10)
C62 C57 H57 105.0
C58 C57 H57 105.0
P1 C57 H57 105.0
C59 C58 C57 110.1(8)
C59 C58 H58A 109.6
C57 C58 H58A 109.6
C59 C58 H58B 109.6
C57 C58 H58B 109.6
H58A C58 H58B 108.2
C58 C59 C60 111.4(4)
C58 C59 H59A 109.3
C60 C59 H59A 109.3
C58 C59 H59B 109.3
C60 C59 H59B 109.3
H59A C59 H59B 108.0
C61 C60 C59 112.1(6)
C61 C60 H60A 109.2
C59 C60 H60A 109.2
C61 C60 H60B 109.2
C59 C60 H60B 109.2
H60A C60 H60B 107.9
C60 C61 C62 110.9(6)
C60 C61 H61A 109.5
C62 C61 H61A 109.5
C60 C61 H61B 109.5
C62 C61 H61B 109.5
H61A C61 H61B 108.1
C57 C62 C61 110.7(7)
C57 C62 H62A 109.5
C61 C62 H62A 109.5
C57 C62 H62B 109.5
C61 C62 H62B 109.5
H62A C62 H62B 108.1
C204 C205 C200 109.5(16)
C204 C205 P1 115.5(15)
C200 C205 P1 117.3(10)
C204 C205 H205 104.3
C200 C205 H205 104.3
P1 C205 H205 104.3
C203 C202 C201 112.3(9)
C203 C202 H20A 109.1
C201 C202 H20A 109.1
C203 C202 H20B 109.1
C201 C202 H20B 109.1
H20A C202 H20B 107.9
C205 C204 C203 110.3(12)
C205 C204 H20C 109.6
C203 C204 H20C 109.6
C205 C204 H20D 109.6
C203 C204 H20D 109.6
H20C C204 H20D 108.1
C201 C200 C205 110.0(11)
C201 C200 H20E 109.7
C205 C200 H20E 109.7
C201 C200 H20F 109.7
C205 C200 H20F 109.7
H20E C200 H20F 108.2
C202 C203 C204 111.1(7)
C202 C203 H20G 109.4
C204 C203 H20G 109.4
C202 C203 H20H 109.4
C204 C203 H20H 109.4
H20G C203 H20H 108.0
C202 C201 C200 110.9(10)
C202 C201 H20I 109.5
C200 C201 H20I 109.5
C202 C201 H20J 109.5
C200 C201 H20J 109.5
H20I C201 H20J 108.0
C66 C63 C64 114.4(11)
C66 C63 P2 113.2(8)
C64 C63 P2 114.2(12)
C66 C63 H63 104.5
C64 C63 H63 104.5
P2 C63 H63 104.5
C68 C67 C66 111.8(4)
C68 C67 H67A 109.3
C66 C67 H67A 109.3
C68 C67 H67B 109.3
C66 C67 H67B 109.3
H67A C67 H67B 107.9
C63 C66 C67 112.1(6)
C63 C66 H66A 109.2
C67 C66 H66A 109.2
C63 C66 H66B 109.2
C67 C66 H66B 109.2
H66A C66 H66B 107.9
C63 C64 C65 109.4(8)
C63 C64 H64A 109.8
C65 C64 H64A 109.8
C63 C64 H64B 109.8
C65 C64 H64B 109.8
H64A C64 H64B 108.2
C68 C65 C64 111.2(5)
C68 C65 H65A 109.4
C64 C65 H65A 109.4
C68 C65 H65B 109.4
C64 C65 H65B 109.4
H65A C65 H65B 108.0
C65 C68 C67 110.5(5)
C65 C68 H68A 109.6
C67 C68 H68A 109.6
C65 C68 H68B 109.6
C67 C68 H68B 109.6
H68A C68 H68B 108.1
C402 C405 C403 111.5(5)
C402 C405 H40D 109.3
C403 C405 H40D 109.3
C402 C405 H40E 109.3
C403 C405 H40E 109.3
H40D C405 H40E 108.0
C401 C400 C404 107.8(11)
C401 C400 P2 122.8(11)
C404 C400 P2 110.7(9)
C401 C400 H400 104.6
C404 C400 H400 104.6
P2 C400 H400 104.6
C403 C404 C400 110.5(7)
C403 C404 H40F 109.5
C400 C404 H40F 109.5
C403 C404 H40G 109.5
C400 C404 H40G 109.5
H40F C404 H40G 108.1
C400 C401 C402 111.5(8)
C400 C401 H40H 109.3
C402 C401 H40H 109.3
C400 C401 H40I 109.3
C402 C401 H40I 109.3
H40H C401 H40I 108.0
C405 C403 C404 110.6(4)
C405 C403 H40J 109.5
C404 C403 H40J 109.5
C405 C403 H40K 109.5
C404 C403 H40K 109.5
H40J C403 H40K 108.1
C405 C402 C401 112.9(4)
C405 C402 H40L 109.0
C401 C402 H40L 109.0
C405 C402 H40M 109.0
C401 C402 H40M 109.0
H40L C402 H40M 107.8
C70 C69 C74 109.71(18)
C70 C69 P2 119.13(14)
C74 C69 P2 113.45(17)
C70 C69 H69 104.3
C74 C69 H69 104.3
P2 C69 H69 104.3
C69 C70 C71 111.2(2)
C69 C70 H70A 109.4
C71 C70 H70A 109.4
C69 C70 H70B 109.4
C71 C70 H70B 109.4
H70A C70 H70B 108.0
C72 C71 C70 111.1(2)
C72 C71 H71A 109.4
C70 C71 H71A 109.4
C72 C71 H71B 109.4
C70 C71 H71B 109.4
H71A C71 H71B 108.0
C73 C72 C71 111.1(3)
C73 C72 H72A 109.4
C71 C72 H72A 109.4
C73 C72 H72B 109.4
C71 C72 H72B 109.4
H72A C72 H72B 108.0
C72 C73 C74 111.9(2)
C72 C73 H73A 109.2
C74 C73 H73A 109.2
C72 C73 H73B 109.2
C74 C73 H73B 109.2
H73A C73 H73B 107.9
C69 C74 C73 111.8(3)
C69 C74 H74A 109.3
C73 C74 H74A 109.3
C69 C74 H74B 109.3
C73 C74 H74B 109.3
H74A C74 H74B 107.9
C80 C75 C76 109.82(16)
C80 C75 P2 110.21(13)
C76 C75 P2 111.99(13)
C80 C75 H75 108.2
C76 C75 H75 108.2
P2 C75 H75 108.2
C77 C76 C75 111.15(18)
C77 C76 H76A 109.4
C75 C76 H76A 109.4
C77 C76 H76B 109.4
C75 C76 H76B 109.4
H76A C76 H76B 108.0
C78 C77 C76 110.9(2)
C78 C77 H77A 109.5
C76 C77 H77A 109.5
C78 C77 H77B 109.5
C76 C77 H77B 109.5
H77A C77 H77B 108.1
C77 C78 C79 110.5(3)
C77 C78 H78A 109.5
C79 C78 H78A 109.5
C77 C78 H78B 109.5
C79 C78 H78B 109.5
H78A C78 H78B 108.1
C80 C79 C78 111.1(2)
C80 C79 H79A 109.4
C78 C79 H79A 109.4
C80 C79 H79B 109.4
C78 C79 H79B 109.4
H79A C79 H79B 108.0
C79 C80 C75 111.6(2)
C79 C80 H80A 109.3
C75 C80 H80A 109.3
C79 C80 H80B 109.3
C75 C80 H80B 109.3
H80A C80 H80B 108.0
C43 C29 C81 109.0(3)
C43 C29 C17 112.9(2)
C81 C29 C17 108.9(2)
C43 C29 C44 109.7(2)
C81 C29 C44 108.9(3)
C17 C29 C44 107.3(2)
C29 C43 H43A 109.5
C29 C43 H43B 109.5
H43A C43 H43B 109.5
C29 C43 H43C 109.5
H43A C43 H43C 109.5
H43B C43 H43C 109.5
C29 C44 H44A 109.5
C29 C44 H44B 109.5
H44A C44 H44B 109.5
C29 C44 H44C 109.5
H44A C44 H44C 109.5
H44B C44 H44C 109.5
C29 C81 H81A 109.5
C29 C81 H81B 109.5
H81A C81 H81B 109.5
C29 C81 H81C 109.5
H81A C81 H81C 109.5
H81B C81 H81C 109.5

loop_
_geom_bond_atom_site_label_1
_geom_bond_atom_site_label_2
_geom_bond_distance
Ni1 P2 2.1808(5)
Ni1 S1 2.2302(4)
Ni1 S2 2.2396(5)
Ni1 Ni2 2.3844(3)
Ni2 P1 2.1944(6)
Ni2 S2 2.2310(5)
Ni2 S1 2.2386(5)
P2 C400 1.813(17)
P2 C75 1.8499(17)
P2 C69 1.853(2)
P2 C63 1.911(16)
S2 C14 1.8051(19)
P1 C205 1.76(2)
P1 C300 1.830(5)
P1 C45 1.8590(18)
P1 C57 1.922(14)
P1 C51 1.935(4)
S1 C1 1.7991(18)
C1 C2 1.412(2)
C1 C6 1.414(2)
C2 C3 1.388(3)
C2 C7 1.488(3)
C3 C4 1.390(3)
C3 H3 0.95
C4 C5 1.400(3)
C4 C39 1.535(3)
C5 C6 1.392(3)
C5 H5 0.95
C6 C30 1.504(2)
C7 C8 1.388(3)
C7 C12 1.402(3)
C8 C9 1.398(3)
C8 H8 0.95
C9 C10 1.371(3)
C9 H9 0.95
C10 C11 1.405(3)
C10 C13 1.481(3)
C11 C12 1.387(3)
C11 H11 0.95
C12 H12 0.95
C13 C18 1.400(3)
C13 C14 1.405(3)
C14 C15 1.412(3)
C15 C16 1.399(3)
C15 C19 1.497(4)
C16 C17 1.379(4)
C16 H16 0.95
C17 C18 1.390(4)
C17 C29 1.540(3)
C18 H18 0.95
C19 C20 1.400(3)
C19 C24 1.407(3)
C20 C21 1.389(3)
C20 C25 1.506(3)
C21 C22 1.394(3)
C21 H21 0.95
C22 C23 1.376(4)
C22 C26 1.505(4)
C23 C24 1.393(4)
C23 H23 0.95
C24 C27 1.510(4)
C25 H25A 0.98
C25 H25B 0.98
C25 H25C 0.98
C26 H26A 0.98
C26 H26B 0.98
C26 H26C 0.98
C27 H27A 0.98
C27 H27B 0.98
C27 H27C 0.98
C30 C31 1.399(3)
C30 C35 1.401(2)
C31 C32 1.393(3)
C31 C36 1.509(3)
C32 C33 1.385(3)
C32 H32 0.95
C33 C34 1.384(3)
C33 C37 1.511(3)
C34 C35 1.389(3)
C34 H34 0.95
C35 C38 1.497(3)
C36 H36A 0.98
C36 H36B 0.98
C36 H36C 0.98
C37 H37A 0.98
C37 H37B 0.98
C37 H37C 0.98
C38 H38A 0.98
C38 H38B 0.98
C38 H38C 0.98
C39 C42 1.529(3)
C39 C41 1.537(3)
C39 C40 1.538(3)
C40 H40A 0.98
C40 H40B 0.98
C40 H40C 0.98
C41 H41A 0.98
C41 H41B 0.98
C41 H41C 0.98
C42 H42A 0.98
C42 H42B 0.98
C42 H42C 0.98
C45 C46 1.528(3)
C45 C50 1.540(3)
C45 H45 1.0
C46 C47 1.529(3)
C46 H46A 0.99
C46 H46B 0.99
C47 C48 1.521(4)
C47 H47A 0.99
C47 H47B 0.99
C48 C49 1.512(4)
C48 H48A 0.99
C48 H48B 0.99
C49 C50 1.527(3)
C49 H49A 0.99
C49 H49B 0.99
C50 H50A 0.99
C50 H50B 0.99
C51 C52 1.509(15)
C51 C56 1.534(9)
C51 H51 1.0
C52 C53 1.548(18)
C52 H52A 0.99
C52 H52B 0.99
C53 C54 1.545(10)
C53 H53A 0.99
C53 H53B 0.99
C56 C55 1.513(14)
C56 H56A 0.99
C56 H56B 0.99
C55 C54 1.500(14)
C55 H55A 0.99
C55 H55B 0.99
C54 H54A 0.99
C54 H54B 0.99
C300 C303 1.533(12)
C300 C301 1.57(2)
C300 H300 1.0
C301 C302 1.48(2)
C301 H30A 0.99
C301 H30B 0.99
C302 C305 1.472(13)
C302 H30C 0.99
C302 H30D 0.99
C303 C304 1.534(17)
C303 H30E 0.99
C303 H30F 0.99
C304 C305 1.527(14)
C304 H30G 0.99
C304 H30H 0.99
C305 H30I 0.99
C305 H30J 0.99
C57 C62 1.530(15)
C57 C58 1.546(13)
C57 H57 1.0
C58 C59 1.519(11)
C58 H58A 0.99
C58 H58B 0.99
C59 C60 1.535(8)
C59 H59A 0.99
C59 H59B 0.99
C60 C61 1.525(7)
C60 H60A 0.99
C60 H60B 0.99
C61 C62 1.531(11)
C61 H61A 0.99
C61 H61B 0.99
C62 H62A 0.99
C62 H62B 0.99
C205 C204 1.53(2)
C205 C200 1.54(2)
C205 H205 1.0
C202 C203 1.512(14)
C202 C201 1.516(12)
C202 H20A 0.99
C202 H20B 0.99
C204 C203 1.564(15)
C204 H20C 0.99
C204 H20D 0.99
C200 C201 1.522(17)
C200 H20E 0.99
C200 H20F 0.99
C203 H20G 0.99
C203 H20H 0.99
C201 H20I 0.99
C201 H20J 0.99
C63 C66 1.487(19)
C63 C64 1.515(17)
C63 H63 1.0
C67 C68 1.518(8)
C67 C66 1.533(5)
C67 H67A 0.99
C67 H67B 0.99
C66 H66A 0.99
C66 H66B 0.99
C64 C65 1.544(6)
C64 H64A 0.99
C64 H64B 0.99
C65 C68 1.506(8)
C65 H65A 0.99
C65 H65B 0.99
C68 H68A 0.99
C68 H68B 0.99
C405 C402 1.508(8)
C405 C403 1.525(7)
C405 H40D 0.99
C405 H40E 0.99
C400 C401 1.520(17)
C400 C404 1.586(17)
C400 H400 1.0
C404 C403 1.539(5)
C404 H40F 0.99
C404 H40G 0.99
C401 C402 1.539(5)
C401 H40H 0.99
C401 H40I 0.99
C403 H40J 0.99
C403 H40K 0.99
C402 H40L 0.99
C402 H40M 0.99
C69 C70 1.517(3)
C69 C74 1.519(3)
C69 H69 1.0
C70 C71 1.526(3)
C70 H70A 0.99
C70 H70B 0.99
C71 C72 1.511(5)
C71 H71A 0.99
C71 H71B 0.99
C72 C73 1.500(5)
C72 H72A 0.99
C72 H72B 0.99
C73 C74 1.525(4)
C73 H73A 0.99
C73 H73B 0.99
C74 H74A 0.99
C74 H74B 0.99
C75 C80 1.532(3)
C75 C76 1.534(2)
C75 H75 1.0
C76 C77 1.526(3)
C76 H76A 0.99
C76 H76B 0.99
C77 C78 1.508(4)
C77 H77A 0.99
C77 H77B 0.99
C78 C79 1.526(4)
C78 H78A 0.99
C78 H78B 0.99
C79 C80 1.518(3)
C79 H79A 0.99
C79 H79B 0.99
C80 H80A 0.99
C80 H80B 0.99
C29 C43 1.523(5)
C29 C81 1.539(4)
C29 C44 1.540(3)
C43 H43A 0.98
C43 H43B 0.98
C43 H43C 0.98
C44 H44A 0.98
C44 H44B 0.98
C44 H44C 0.98
C81 H81A 0.98
C81 H81B 0.98
C81 H81C 0.98

loop_
_geom_torsion_atom_site_label_1
_geom_torsion_atom_site_label_2
_geom_torsion_atom_site_label_3
_geom_torsion_atom_site_label_4
_geom_torsion
P2 Ni1 Ni2 P1 0.31(11)
S1 Ni1 Ni2 P1 -68.95(4)
S2 Ni1 Ni2 P1 93.09(4)
P2 Ni1 Ni2 S2 -92.78(9)
S1 Ni1 Ni2 S2 -162.05(2)
P2 Ni1 Ni2 S1 69.27(9)
S2 Ni1 Ni2 S1 162.05(2)
S1 Ni1 P2 C400 -162.9(6)
S2 Ni1 P2 C400 47.6(6)
Ni2 Ni1 P2 C400 133.5(6)
S1 Ni1 P2 C75 81.45(6)
S2 Ni1 P2 C75 -68.02(7)
Ni2 Ni1 P2 C75 17.89(12)
S1 Ni1 P2 C69 -33.79(7)
S2 Ni1 P2 C69 176.74(7)
Ni2 Ni1 P2 C69 -97.35(11)
S1 Ni1 P2 C63 -161.9(6)
S2 Ni1 P2 C63 48.6(6)
Ni2 Ni1 P2 C63 134.6(6)
P1 Ni2 S2 C14 98.78(9)
S1 Ni2 S2 C14 -131.05(9)
Ni1 Ni2 S2 C14 -114.59(9)
P1 Ni2 S2 Ni1 -146.63(2)
S1 Ni2 S2 Ni1 -16.46(2)
P2 Ni1 S2 C14 -85.95(8)
S1 Ni1 S2 C14 123.36(7)
Ni2 Ni1 S2 C14 106.84(7)
P2 Ni1 S2 Ni2 167.21(2)
S1 Ni1 S2 Ni2 16.53(2)
S2 Ni2 P1 C205 102.5(7)
S1 Ni2 P1 C205 -29.7(7)
Ni1 Ni2 P1 C205 26.7(7)
S2 Ni2 P1 C300 -20.4(2)
S1 Ni2 P1 C300 -152.5(2)
Ni1 Ni2 P1 C300 -96.2(2)
S2 Ni2 P1 C45 -137.90(7)
S1 Ni2 P1 C45 89.97(7)
Ni1 Ni2 P1 C45 146.36(7)
S2 Ni2 P1 C57 110.0(5)
S1 Ni2 P1 C57 -22.1(5)
Ni1 Ni2 P1 C57 34.3(5)
S2 Ni2 P1 C51 -3.66(19)
S1 Ni2 P1 C51 -135.78(19)
Ni1 Ni2 P1 C51 -79.4(2)
P2 Ni1 S1 C1 77.70(7)
S2 Ni1 S1 C1 -130.18(7)
Ni2 Ni1 S1 C1 -113.72(7)
P2 Ni1 S1 Ni2 -168.58(2)
S2 Ni1 S1 Ni2 -16.46(2)
P1 Ni2 S1 C1 -100.84(7)
S2 Ni2 S1 C1 124.02(7)
Ni1 Ni2 S1 C1 107.49(7)
P1 Ni2 S1 Ni1 151.671(19)
S2 Ni2 S1 Ni1 16.53(2)
Ni1 S1 C1 C2 34.35(18)
Ni2 S1 C1 C2 -40.86(18)
Ni1 S1 C1 C6 -139.90(13)
Ni2 S1 C1 C6 144.89(12)
C6 C1 C2 C3 9.0(3)
S1 C1 C2 C3 -165.35(15)
C6 C1 C2 C7 -172.15(16)
S1 C1 C2 C7 13.5(2)
C1 C2 C3 C4 -3.6(3)
C7 C2 C3 C4 177.58(18)
C2 C3 C4 C5 -3.5(3)
C2 C3 C4 C39 178.26(19)
C3 C4 C5 C6 5.3(3)
C39 C4 C5 C6 -176.43(18)
C4 C5 C6 C1 0.1(3)
C4 C5 C6 C30 -175.61(18)
C2 C1 C6 C5 -7.2(3)
S1 C1 C6 C5 167.30(14)
C2 C1 C6 C30 168.28(17)
S1 C1 C6 C30 -17.2(2)
C3 C2 C7 C8 65.0(3)
C1 C2 C7 C8 -113.8(2)
C3 C2 C7 C12 -124.0(2)
C1 C2 C7 C12 57.1(2)
C12 C7 C8 C9 -10.0(3)
C2 C7 C8 C9 160.93(18)
C7 C8 C9 C10 -0.2(3)
C8 C9 C10 C11 10.1(3)
C8 C9 C10 C13 -160.97(19)
C9 C10 C11 C12 -9.5(3)
C13 C10 C11 C12 161.60(19)
C10 C11 C12 C7 -0.8(3)
C8 C7 C12 C11 10.5(3)
C2 C7 C12 C11 -160.70(18)
C9 C10 C13 C18 -78.5(2)
C11 C10 C13 C18 110.5(2)
C9 C10 C13 C14 98.8(2)
C11 C10 C13 C14 -72.2(2)
C18 C13 C14 C15 -0.4(3)
C10 C13 C14 C15 -177.75(19)
C18 C13 C14 S2 179.39(16)
C10 C13 C14 S2 2.1(3)
Ni2 S2 C14 C13 35.5(2)
Ni1 S2 C14 C13 -39.78(19)
Ni2 S2 C14 C15 -144.70(14)
Ni1 S2 C14 C15 140.05(15)
C13 C14 C15 C16 1.6(3)
S2 C14 C15 C16 -178.20(16)
C13 C14 C15 C19 -177.49(19)
S2 C14 C15 C19 2.7(3)
C14 C15 C16 C17 -1.5(3)
C19 C15 C16 C17 177.7(2)
C15 C16 C17 C18 0.0(3)
C15 C16 C17 C29 177.1(2)
C16 C17 C18 C13 1.2(3)
C29 C17 C18 C13 -175.8(2)
C14 C13 C18 C17 -1.0(3)
C10 C13 C18 C17 176.2(2)
C16 C15 C19 C20 98.4(2)
C14 C15 C19 C20 -82.5(3)
C16 C15 C19 C24 -74.6(2)
C14 C15 C19 C24 104.6(2)
C24 C19 C20 C21 -0.8(3)
C15 C19 C20 C21 -173.75(18)
C24 C19 C20 C25 176.69(18)
C15 C19 C20 C25 3.7(3)
C19 C20 C21 C22 0.3(3)
C25 C20 C21 C22 -177.14(19)
C20 C21 C22 C23 -0.7(3)
C20 C21 C22 C26 175.44(19)
C21 C22 C23 C24 1.7(3)
C26 C22 C23 C24 -174.6(2)
C22 C23 C24 C19 -2.1(3)
C22 C23 C24 C27 174.6(2)
C20 C19 C24 C23 1.7(3)
C15 C19 C24 C23 174.72(18)
C20 C19 C24 C27 -175.10(19)
C15 C19 C24 C27 -2.0(3)
C5 C6 C30 C31 81.9(2)
C1 C6 C30 C31 -93.7(2)
C5 C6 C30 C35 -94.6(2)
C1 C6 C30 C35 89.8(2)
C35 C30 C31 C32 -2.5(3)
C6 C30 C31 C32 -179.11(17)
C35 C30 C31 C36 175.18(19)
C6 C30 C31 C36 -1.4(3)
C30 C31 C32 C33 0.5(3)
C36 C31 C32 C33 -177.3(2)
C31 C32 C33 C34 1.5(3)
C31 C32 C33 C37 -178.2(2)
C32 C33 C34 C35 -1.4(3)
C37 C33 C34 C35 178.3(2)
C33 C34 C35 C30 -0.6(3)
C33 C34 C35 C38 179.67(19)
C31 C30 C35 C34 2.6(3)
C6 C30 C35 C34 179.05(17)
C31 C30 C35 C38 -177.70(18)
C6 C30 C35 C38 -1.2(3)
C3 C4 C39 C42 -129.6(2)
C5 C4 C39 C42 52.3(3)
C3 C4 C39 C41 110.1(2)
C5 C4 C39 C41 -68.1(3)
C3 C4 C39 C40 -10.1(3)
C5 C4 C39 C40 171.80(19)
C205 P1 C45 C46 51.9(9)
C300 P1 C45 C46 173.5(3)
C57 P1 C45 C46 53.2(5)
C51 P1 C45 C46 152.2(2)
Ni2 P1 C45 C46 -63.91(15)
C205 P1 C45 C50 174.7(9)
C300 P1 C45 C50 -63.7(3)
C57 P1 C45 C50 176.0(5)
C51 P1 C45 C50 -84.9(2)
Ni2 P1 C45 C50 58.94(17)
C50 C45 C46 C47 55.7(2)
P1 C45 C46 C47 178.86(16)
C45 C46 C47 C48 -55.0(3)
C46 C47 C48 C49 54.5(4)
C47 C48 C49 C50 -54.7(3)
C48 C49 C50 C45 56.9(3)
C46 C45 C50 C49 -57.5(3)
P1 C45 C50 C49 178.26(18)
C205 P1 C51 C52 -93.6(9)
C300 P1 C51 C52 64.9(8)
C45 P1 C51 C52 155.1(6)
C57 P1 C51 C52 -103.4(8)
Ni2 P1 C51 C52 15.9(7)
C205 P1 C51 C56 139.4(9)
C300 P1 C51 C56 -62.1(7)
C45 P1 C51 C56 28.2(6)
C57 P1 C51 C56 129.7(7)
Ni2 P1 C51 C56 -111.1(5)
C56 C51 C52 C53 -55.5(11)
P1 C51 C52 C53 172.8(7)
C51 C52 C53 C54 51.3(12)
C52 C51 C56 C55 59.0(11)
P1 C51 C56 C55 -175.9(6)
C51 C56 C55 C54 -57.1(11)
C56 C55 C54 C53 52.3(11)
C52 C53 C54 C55 -49.7(11)
C205 P1 C300 C303 82.3(10)
C45 P1 C300 C303 -35.6(7)
C57 P1 C300 C303 71.8(8)
C51 P1 C300 C303 58.8(7)
Ni2 P1 C300 C303 -162.0(6)
C205 P1 C300 C301 -42.4(12)
C45 P1 C300 C301 -160.4(8)
C57 P1 C300 C301 -52.9(10)
C51 P1 C300 C301 -66.0(10)
Ni2 P1 C300 C301 73.3(9)
C303 C300 C301 C302 53.3(15)
P1 C300 C301 C302 -179.8(9)
C300 C301 C302 C305 -54.6(16)
C301 C300 C303 C304 -53.7(13)
P1 C300 C303 C304 178.1(6)
C300 C303 C304 C305 57.0(13)
C301 C302 C305 C304 55.7(14)
C303 C304 C305 C302 -57.3(14)
C205 P1 C57 C62 -9.(7)
C300 P1 C57 C62 68.7(10)
C45 P1 C57 C62 177.6(9)
C51 P1 C57 C62 73.3(9)
Ni2 P1 C57 C62 -59.0(10)
C205 P1 C57 C58 -139.(8)
C300 P1 C57 C58 -60.8(10)
C45 P1 C57 C58 48.1(10)
C51 P1 C57 C58 -56.1(9)
Ni2 P1 C57 C58 171.5(8)
C62 C57 C58 C59 58.8(11)
P1 C57 C58 C59 -171.3(7)
C57 C58 C59 C60 -56.2(9)
C58 C59 C60 C61 54.3(8)
C59 C60 C61 C62 -53.8(9)
C58 C57 C62 C61 -58.9(12)
P1 C57 C62 C61 166.6(7)
C60 C61 C62 C57 56.4(11)
C300 P1 C205 C204 -60.1(13)
C45 P1 C205 C204 53.7(15)
C57 P1 C205 C204 46.(7)
C51 P1 C205 C204 -51.9(13)
Ni2 P1 C205 C204 178.8(11)
C300 P1 C205 C200 71.3(17)
C45 P1 C205 C200 -174.9(13)
C57 P1 C205 C200 178.(9)
C51 P1 C205 C200 79.5(16)
Ni2 P1 C205 C200 -49.8(17)
C200 C205 C204 C203 57.7(15)
P1 C205 C204 C203 -167.4(10)
C204 C205 C200 C201 -60.0(17)
P1 C205 C200 C201 165.9(13)
C201 C202 C203 C204 53.6(13)
C205 C204 C203 C202 -54.7(14)
C203 C202 C201 C200 -56.0(14)
C205 C200 C201 C202 58.7(17)
C400 P2 C63 C66 -159.(18)
C75 P2 C63 C66 155.3(10)
C69 P2 C63 C66 -95.3(11)
Ni1 P2 C63 C66 34.4(13)
C400 P2 C63 C64 -25.(16)
C75 P2 C63 C64 -71.4(11)
C69 P2 C63 C64 37.9(11)
Ni1 P2 C63 C64 167.7(8)
C64 C63 C66 C67 51.3(14)
P2 C63 C66 C67 -175.5(8)
C68 C67 C66 C63 -51.4(10)
C66 C63 C64 C65 -53.2(13)
P2 C63 C64 C65 174.0(7)
C63 C64 C65 C68 56.4(9)
C64 C65 C68 C67 -58.5(7)
C66 C67 C68 C65 55.4(6)
C75 P2 C400 C401 -34.5(14)
C69 P2 C400 C401 73.0(13)
C63 P2 C400 C401 -169.(18)
Ni1 P2 C400 C401 -155.6(11)
C75 P2 C400 C404 -163.7(9)
C69 P2 C400 C404 -56.3(12)
C63 P2 C400 C404 62.(16)
Ni1 P2 C400 C404 75.2(12)
C401 C400 C404 C403 59.0(13)
P2 C400 C404 C403 -164.1(8)
C404 C400 C401 C402 -56.9(13)
P2 C400 C401 C402 172.6(10)
C402 C405 C403 C404 54.9(7)
C400 C404 C403 C405 -58.2(9)
C403 C405 C402 C401 -53.6(6)
C400 C401 C402 C405 56.0(10)
C400 P2 C69 C70 -55.1(6)
C75 P2 C69 C70 51.52(18)
C63 P2 C69 C70 -58.9(5)
Ni1 P2 C69 C70 171.88(14)
C400 P2 C69 C74 76.4(6)
C75 P2 C69 C74 -176.99(16)
C63 P2 C69 C74 72.6(5)
Ni1 P2 C69 C74 -56.62(17)
C74 C69 C70 C71 56.6(3)
P2 C69 C70 C71 -170.30(17)
C69 C70 C71 C72 -57.2(4)
C70 C71 C72 C73 55.5(4)
C71 C72 C73 C74 -54.4(4)
C70 C69 C74 C73 -55.4(3)
P2 C69 C74 C73 168.66(18)
C72 C73 C74 C69 54.9(3)
C400 P2 C75 C80 -67.4(7)
C69 P2 C75 C80 180.00(14)
C63 P2 C75 C80 -64.5(6)
Ni1 P2 C75 C80 57.65(14)
C400 P2 C75 C76 170.0(7)
C69 P2 C75 C76 57.43(15)
C63 P2 C75 C76 172.9(6)
Ni1 P2 C75 C76 -64.92(14)
C80 C75 C76 C77 55.7(2)
P2 C75 C76 C77 178.47(17)
C75 C76 C77 C78 -57.6(3)
C76 C77 C78 C79 57.4(4)
C77 C78 C79 C80 -56.7(4)
C78 C79 C80 C75 56.1(4)
C76 C75 C80 C79 -55.2(3)
P2 C75 C80 C79 -179.03(19)
C16 C17 C29 C43 174.0(2)
C18 C17 C29 C43 -9.2(3)
C16 C17 C29 C81 52.8(3)
C18 C17 C29 C81 -130.4(3)
C16 C17 C29 C44 -65.0(3)
C18 C17 C29 C44 111.9(3)
